data_7012157
loop_
_publ_author_name
'Horley, Graeme A.'
'Mahon, Mary F.'
'Mazhar, Muhammed'
'Molloy, Kieran C.'
'Haycock, Peter W.'
'Myers, Christopher P.'

_publ_section_title
;
 Antimony ??-diketonates and alkoxide/??-diketonates: remarkable
 formation of a 3,4-dihydro-2H-pyran ring by coupling of
 1,1,1,5,5,5-hexafluoro-2,4-pentanedione ligands
;
_journal_issue 23
_journal_name_full 'Journal of the Chemical Society, Dalton Transactions'
_journal_page_first 4416
_journal_paper_doi 10.1039/b208110e
_journal_year 2002
_chemical_formula_sum 'C12 H7 F12 O5 Sb'
_chemical_formula_weight 580.93
_chemical_name_systematic
;
?
;
_space_group_IT_number 2
_symmetry_cell_setting triclinic
_symmetry_space_group_name_Hall '-P 1'
_symmetry_space_group_name_H-M 'P -1'
_atom_sites_solution_hydrogens geom
_atom_sites_solution_primary direct
_atom_sites_solution_secondary difmap
_audit_creation_method SHELXL-97
_cell_angle_alpha 66.2050(10)
_cell_angle_beta 87.4850(10)
_cell_angle_gamma 70.4170(10)
_cell_formula_units_Z 2
_cell_length_a 8.3580(3)
_cell_length_b 9.9790(3)
_cell_length_c 12.0670(4)
_cell_measurement_reflns_used 25
_cell_measurement_temperature 170(2)
_cell_measurement_theta_max 18
_cell_measurement_theta_min 12
_cell_volume 862.74(5)
_computing_data_reduction 'Denzo and Scalepack (otwinowski & Minor, 1997'
_computing_molecular_graphics 'ORTEX (P.McArdle, 1995)'
_computing_publication_material 'SHELXL-97/2 (Sheldrick,1997)'
_computing_structure_refinement 'SHELXL-97 (Sheldrick, 1997)'
_computing_structure_solution 'SHELXS-97 (Sheldrick, 1990)'
_diffrn_ambient_temperature 170(2)
_diffrn_measured_fraction_theta_full 0.993
_diffrn_measured_fraction_theta_max 0.993
_diffrn_measurement_device_type KappaCCD
_diffrn_measurement_method KappaCCD
_diffrn_radiation_monochromator graphite
_diffrn_radiation_source 'fine-focus sealed tube'
_diffrn_radiation_type MoK\a
_diffrn_radiation_wavelength 0.71073
_diffrn_reflns_av_R_equivalents 0.0587
_diffrn_reflns_av_sigmaI/netI 0.0524
_diffrn_reflns_limit_h_max 10
_diffrn_reflns_limit_h_min -10
_diffrn_reflns_limit_k_max 12
_diffrn_reflns_limit_k_min -12
_diffrn_reflns_limit_l_max 14
_diffrn_reflns_limit_l_min -15
_diffrn_reflns_number 13303
_diffrn_reflns_theta_full 27.46
_diffrn_reflns_theta_max 27.46
_diffrn_reflns_theta_min 3.77
_exptl_absorpt_coefficient_mu 1.749
_exptl_absorpt_correction_T_max 0.96
_exptl_absorpt_correction_T_min 0.75
_exptl_absorpt_correction_type multi-scan
_exptl_crystal_colour Colourless
_exptl_crystal_density_diffrn 2.236
_exptl_crystal_density_method 'not measured'
_exptl_crystal_description Parallelepiped
_exptl_crystal_F_000 556
_exptl_crystal_size_max 0.30
_exptl_crystal_size_mid 0.30
_exptl_crystal_size_min 0.05
_refine_diff_density_max 1.333
_refine_diff_density_min -0.600
_refine_diff_density_rms 0.121
_refine_ls_extinction_coef 0.0140(14)
_refine_ls_extinction_expression Fc^*^=kFc[1+0.001xFc^2^\l^3^/sin(2\q)]^-1/4^
_refine_ls_extinction_method SHELXL
_refine_ls_goodness_of_fit_ref 1.077
_refine_ls_hydrogen_treatment constr
_refine_ls_matrix_type full
_refine_ls_number_parameters 272
_refine_ls_number_reflns 3919
_refine_ls_number_restraints 0
_refine_ls_restrained_S_all 1.077
_refine_ls_R_factor_all 0.0476
_refine_ls_R_factor_gt 0.0392
_refine_ls_shift/su_max 0.000
_refine_ls_shift/su_mean 0.000
_refine_ls_structure_factor_coef Fsqd
_refine_ls_weighting_details
; calc
[1.00000+0.00000exp(0.00(sin\q/\l)^2^)]/
[\s^2^(Fo^2^)+0.0000+1.8307*P+(0.0363P)^2^+0.0000sin\q/\l]
where P = 0.00000Fo^2^ + 1.00000Fc^2^
;
_refine_ls_weighting_scheme calc
_refine_ls_wR_factor_gt 0.0932
_refine_ls_wR_factor_ref 0.0976
_reflns_number_gt 3451
_reflns_number_total 3919
_reflns_threshold_expression >2sigma(I)
_cod_data_source_file b208110e.txt
_cod_data_source_block c
_cod_depositor_comments
;
The following automatic conversions were performed:
'_symmetry_cell_setting' value 'Triclinic' changed to 'triclinic'
according to '/home/saulius/struct/CIF-dictionaries/cif_core.dic'
dictionary named 'cif_core.dic' version 2.4.1 from
2010-06-29.

'_exptl_absorpt_correction_type' value 'Multi-Scan' changed
to 'multi-scan' according to
'/home/saulius/struct/CIF-dictionaries/cif_core.dic' dictionary named
'cif_core.dic' version 2.4.1 from 2010-06-29.

Automatic conversion script
Id: cif_fix_enum 1527 2010-12-29 10:47:43Z saulius 
;
_cod_original_sg_symbol_H-M P-1
_cod_database_code 7012157

loop_
_symmetry_equiv_pos_as_xyz
'x, y, z'
'-x, -y, -z'

loop_
_atom_site_label
_atom_site_type_symbol
_atom_site_fract_x
_atom_site_fract_y
_atom_site_fract_z
_atom_site_U_iso_or_equiv
_atom_site_adp_type
_atom_site_occupancy
_atom_site_symmetry_multiplicity
_atom_site_calc_flag
_atom_site_refinement_flags
_atom_site_disorder_assembly
_atom_site_disorder_group
Sb1 Sb 0.17398(4) 0.05947(3) -0.06207(2) 0.02643(13) Uani 1 1 d . . .
O1 O -0.1140(4) 0.1323(3) -0.0313(3) 0.0326(7) Uani 1 1 d . . .
O2 O 0.0587(4) 0.1026(4) -0.2181(3) 0.0287(6) Uani 1 1 d . . .
O3 O 0.3938(4) -0.0801(4) -0.0982(3) 0.0315(7) Uani 1 1 d . . .
O4 O 0.4289(4) -0.2367(4) -0.2049(3) 0.0365(7) Uani 1 1 d . . .
O5 O 0.3034(4) 0.2521(4) -0.2592(3) 0.0342(7) Uani 1 1 d . . .
C1 C -0.2391(7) 0.2807(6) -0.1127(5) 0.0478(13) Uani 1 1 d . . .
H1A H -0.3411 0.3075 -0.0703 0.057 Uiso 1 1 calc R . .
H1B H -0.2754 0.2703 -0.1850 0.057 Uiso 1 1 calc R . .
C2 C -0.1668(9) 0.4081(6) -0.1527(6) 0.0585(16) Uani 1 1 d . . .
H2A H -0.2530 0.5060 -0.2077 0.088 Uiso 1 1 calc R . .
H2B H -0.0664 0.3821 -0.1953 0.088 Uiso 1 1 calc R . .
H2C H -0.1335 0.4202 -0.0814 0.088 Uiso 1 1 calc R . .
C3 C 0.1378(5) 0.0499(4) -0.3052(3) 0.0217(7) Uani 1 1 d . . .
C4 C 0.3262(5) 0.0446(4) -0.3192(3) 0.0216(7) Uani 1 1 d . . .
H4 H 0.3640 0.0249 -0.3927 0.026 Uiso 1 1 calc R . .
C5 C 0.4361(5) -0.0946(4) -0.2034(3) 0.0227(8) Uani 1 1 d . . .
C6 C 0.2710(6) -0.2345(5) -0.2310(4) 0.0274(8) Uani 1 1 d . . .
C7 C 0.1336(5) -0.1090(5) -0.2795(4) 0.0251(8) Uani 1 1 d . . .
H7 H 0.0304 -0.1192 -0.2984 0.030 Uiso 1 1 calc R . .
C8 C 0.0269(6) 0.1651(5) -0.4258(4) 0.0295(9) Uani 1 1 d . . .
C9 C 0.3445(5) 0.1959(5) -0.3318(4) 0.0270(8) Uani 1 1 d . . .
C10 C 0.4215(7) 0.2848(6) -0.4449(5) 0.0404(11) Uani 1 1 d . . .
C11 C 0.6274(5) -0.1213(5) -0.2121(4) 0.0275(8) Uani 1 1 d . . .
C12 C 0.2739(8) -0.3948(6) -0.2069(5) 0.0462(13) Uani 1 1 d . . .
F1 F -0.1326(3) 0.1634(3) -0.4218(2) 0.0408(6) Uani 1 1 d . . .
F2 F 0.0179(4) 0.3110(3) -0.4526(3) 0.0431(7) Uani 1 1 d . . .
F3 F 0.0892(3) 0.1304(3) -0.5184(2) 0.0396(6) Uani 1 1 d . . .
F4 F 0.5219(5) 0.1865(4) -0.4917(3) 0.0627(10) Uani 1 1 d . . .
F5 F 0.3045(5) 0.3942(6) -0.5291(4) 0.116(2) Uani 1 1 d . . .
F6 F 0.5239(5) 0.3425(4) -0.4155(3) 0.0566(9) Uani 1 1 d . . .
F7 F 0.6605(3) 0.0049(3) -0.2187(3) 0.0392(6) Uani 1 1 d . . .
F8 F 0.7231(3) -0.2428(3) -0.1154(2) 0.0357(6) Uani 1 1 d . . .
F9 F 0.6801(4) -0.1439(4) -0.3109(3) 0.0465(7) Uani 1 1 d . . .
F10 F 0.3363(5) -0.4957(3) -0.0952(3) 0.0610(9) Uani 1 1 d . . .
F11 F 0.1274(5) -0.3994(4) -0.2284(5) 0.0861(15) Uani 1 1 d . . .
F12 F 0.3853(6) -0.4546(4) -0.2746(4) 0.0711(11) Uani 1 1 d . . .

loop_
_atom_site_aniso_label
_atom_site_aniso_U_11
_atom_site_aniso_U_22
_atom_site_aniso_U_33
_atom_site_aniso_U_23
_atom_site_aniso_U_13
_atom_site_aniso_U_12
Sb1 0.03308(18) 0.02635(17) 0.02066(16) -0.01294(11) 0.00924(10) -0.00808(11)
O1 0.0330(17) 0.0224(14) 0.0286(15) -0.0044(12) 0.0144(13) -0.0022(12)
O2 0.0245(14) 0.0405(17) 0.0245(14) -0.0185(13) 0.0107(11) -0.0102(12)
O3 0.0301(16) 0.0341(16) 0.0207(13) -0.0094(12) 0.0091(12) -0.0026(13)
O4 0.0306(16) 0.0284(16) 0.052(2) -0.0202(15) -0.0040(14) -0.0069(13)
O5 0.0395(18) 0.0315(16) 0.0387(17) -0.0195(14) 0.0107(14) -0.0153(14)
C1 0.044(3) 0.030(2) 0.043(3) -0.001(2) 0.019(2) -0.001(2)
C2 0.078(4) 0.027(2) 0.054(3) -0.011(2) 0.026(3) -0.007(3)
C3 0.0227(19) 0.0227(18) 0.0205(17) -0.0106(15) 0.0062(14) -0.0072(15)
C4 0.0205(18) 0.0281(19) 0.0197(17) -0.0130(15) 0.0075(14) -0.0094(15)
C5 0.0229(19) 0.0226(18) 0.0236(18) -0.0109(15) 0.0050(15) -0.0077(15)
C6 0.031(2) 0.027(2) 0.031(2) -0.0155(17) 0.0060(17) -0.0150(17)
C7 0.0207(19) 0.031(2) 0.032(2) -0.0181(17) 0.0053(15) -0.0128(16)
C8 0.028(2) 0.035(2) 0.026(2) -0.0133(17) 0.0067(16) -0.0106(18)
C9 0.025(2) 0.026(2) 0.028(2) -0.0101(17) 0.0013(16) -0.0092(16)
C10 0.043(3) 0.039(3) 0.036(2) -0.007(2) 0.009(2) -0.022(2)
C11 0.024(2) 0.034(2) 0.027(2) -0.0143(17) 0.0062(16) -0.0114(17)
C12 0.068(4) 0.035(3) 0.045(3) -0.018(2) 0.011(3) -0.028(3)
F1 0.0233(13) 0.0567(17) 0.0369(15) -0.0145(13) 0.0019(11) -0.0131(12)
F2 0.0438(16) 0.0281(13) 0.0434(16) -0.0062(12) -0.0053(13) -0.0049(12)
F3 0.0346(14) 0.0580(17) 0.0223(12) -0.0171(12) 0.0041(10) -0.0109(13)
F4 0.085(3) 0.080(2) 0.0526(19) -0.0372(18) 0.0430(19) -0.056(2)
F5 0.042(2) 0.132(4) 0.070(3) 0.057(3) -0.0007(19) -0.025(2)
F6 0.062(2) 0.0533(19) 0.070(2) -0.0262(17) 0.0272(17) -0.0400(17)
F7 0.0329(14) 0.0399(15) 0.0442(15) -0.0091(12) -0.0015(12) -0.0214(12)
F8 0.0232(12) 0.0360(14) 0.0384(14) -0.0111(11) -0.0025(11) -0.0034(11)
F9 0.0271(14) 0.074(2) 0.0404(16) -0.0329(15) 0.0119(12) -0.0094(14)
F10 0.070(2) 0.0291(15) 0.064(2) -0.0007(14) 0.0122(18) -0.0170(15)
F11 0.068(3) 0.0409(19) 0.145(4) -0.022(2) -0.026(3) -0.0296(18)
F12 0.097(3) 0.054(2) 0.088(3) -0.050(2) 0.036(2) -0.035(2)

loop_
_atom_type_symbol
_atom_type_description
_atom_type_scat_dispersion_real
_atom_type_scat_dispersion_imag
_atom_type_scat_source
C C 0.0033 0.0016 'International Tables Vol C Tables 4.2.6.8 and 6.1.1.4'
H H 0.0000 0.0000 'International Tables Vol C Tables 4.2.6.8 and 6.1.1.4'
O O 0.0106 0.0060 'International Tables Vol C Tables 4.2.6.8 and 6.1.1.4'
F F 0.0171 0.0103 'International Tables Vol C Tables 4.2.6.8 and 6.1.1.4'
Sb Sb -0.5866 1.5461 'International Tables Vol C Tables 4.2.6.8 and 6.1.1.4'

loop_
_geom_angle_atom_site_label_1
_geom_angle_atom_site_label_2
_geom_angle_atom_site_label_3
_geom_angle
_geom_angle_site_symmetry_1
_geom_angle_site_symmetry_3
_geom_angle_publ_flag
O2 Sb1 O1 93.95(13) . 2 ?
O2 Sb1 O3 89.78(12) . . ?
O1 Sb1 O3 88.43(12) 2 . ?
O2 Sb1 O1 76.83(11) . . ?
O1 Sb1 O1 70.37(12) 2 . ?
O3 Sb1 O1 153.72(12) . . ?
C1 O1 Sb1 122.9(3) . 2 ?
C1 O1 Sb1 122.0(3) . . ?
Sb1 O1 Sb1 109.63(12) 2 . ?
C3 O2 Sb1 125.0(2) . . ?
C5 O3 Sb1 129.9(3) . . ?
C6 O4 C5 116.0(3) . . ?
O1 C1 C2 111.2(5) . . ?
O2 C3 C7 111.1(3) . . ?
O2 C3 C8 104.9(3) . . ?
C7 C3 C8 107.7(3) . . ?
O2 C3 C4 115.3(3) . . ?
C7 C3 C4 108.4(3) . . ?
C8 C3 C4 109.3(3) . . ?
C9 C4 C5 110.8(3) . . ?
C9 C4 C3 111.6(3) . . ?
C5 C4 C3 106.5(3) . . ?
O3 C5 O4 113.2(3) . . ?
O3 C5 C11 109.1(3) . . ?
O4 C5 C11 100.6(3) . . ?
O3 C5 C4 114.0(3) . . ?
O4 C5 C4 107.8(3) . . ?
C11 C5 C4 111.3(3) . . ?
C7 C6 O4 125.9(4) . . ?
C7 C6 C12 122.7(4) . . ?
O4 C6 C12 111.2(4) . . ?
C6 C7 C3 120.9(4) . . ?
F3 C8 F2 107.5(4) . . ?
F3 C8 F1 107.0(3) . . ?
F2 C8 F1 107.7(4) . . ?
F3 C8 C3 111.5(3) . . ?
F2 C8 C3 111.3(3) . . ?
F1 C8 C3 111.6(3) . . ?
O5 C9 C4 124.3(4) . . ?
O5 C9 C10 117.3(4) . . ?
C4 C9 C10 118.5(4) . . ?
F5 C10 F6 110.0(5) . . ?
F5 C10 F4 108.3(5) . . ?
F6 C10 F4 104.6(4) . . ?
F5 C10 C9 111.7(4) . . ?
F6 C10 C9 111.0(4) . . ?
F4 C10 C9 111.0(4) . . ?
F8 C11 F9 108.1(3) . . ?
F8 C11 F7 107.2(3) . . ?
F9 C11 F7 106.7(4) . . ?
F8 C11 C5 111.9(3) . . ?
F9 C11 C5 112.5(3) . . ?
F7 C11 C5 110.1(3) . . ?
F11 C12 F10 108.6(5) . . ?
F11 C12 F12 108.7(5) . . ?
F10 C12 F12 102.7(5) . . ?
F11 C12 C6 113.6(5) . . ?
F10 C12 C6 112.4(4) . . ?
F12 C12 C6 110.2(4) . . ?

loop_
_geom_bond_atom_site_label_1
_geom_bond_atom_site_label_2
_geom_bond_distance
_geom_bond_site_symmetry_2
_geom_bond_publ_flag
Sb1 O2 1.971(3) . ?
Sb1 O1 2.009(3) 2 ?
Sb1 O3 2.052(3) . ?
Sb1 O1 2.329(3) . ?
O1 C1 1.459(6) . ?
O1 Sb1 2.009(3) 2 ?
O2 C3 1.405(4) . ?
O3 C5 1.353(5) . ?
O4 C6 1.361(5) . ?
O4 C5 1.447(5) . ?
O5 C9 1.200(5) . ?
C1 C2 1.486(8) . ?
C3 C7 1.500(5) . ?
C3 C8 1.534(6) . ?
C3 C4 1.562(5) . ?
C4 C9 1.514(5) . ?
C4 C5 1.555(5) . ?
C5 C11 1.536(6) . ?
C6 C7 1.316(6) . ?
C6 C12 1.498(6) . ?
C8 F3 1.334(5) . ?
C8 F2 1.334(5) . ?
C8 F1 1.337(5) . ?
C9 C10 1.547(6) . ?
C10 F5 1.288(6) . ?
C10 F6 1.309(6) . ?
C10 F4 1.356(6) . ?
C11 F8 1.327(5) . ?
C11 F9 1.330(5) . ?
C11 F7 1.349(5) . ?
C12 F11 1.282(7) . ?
C12 F10 1.310(6) . ?
C12 F12 1.358(7) . ?
